data_2105220
loop_
_publ_author_name
'Briggs, Naomi E. B.'
'Kennedy, Alan R.'
'Morrison, Catriona A.'

_publ_section_title
;
 42 salt forms of tyramine: structural comparison and the occurrence of
 hydrate formation
;
_journal_issue 4
_journal_name_full 'Acta Crystallographica Section B'
_journal_page_first 453
_journal_page_last 464
_journal_paper_doi 10.1107/S0108768112026456
_journal_volume 68
_journal_year 2012
_chemical_formula_sum 'C15 H17 N O3'
_chemical_formula_weight 259.30
_space_group_IT_number 4
_symmetry_cell_setting monoclinic
_symmetry_space_group_name_Hall 'P 2yb'
_symmetry_space_group_name_H-M 'P 1 21 1'
_atom_sites_solution_hydrogens geom
_atom_sites_solution_primary direct
_atom_sites_solution_secondary difmap
_audit_creation_method SHELXL-97
_cell_angle_alpha 90.00
_cell_angle_beta 110.752(3)
_cell_angle_gamma 90.00
_cell_formula_units_Z 4
_cell_length_a 10.8685(3)
_cell_length_b 12.0279(2)
_cell_length_c 11.0849(3)
_cell_measurement_reflns_used 7713
_cell_measurement_temperature 123(2)
_cell_measurement_theta_max 29.6518
_cell_measurement_theta_min 2.8148
_cell_volume 1355.06(6)
_computing_structure_refinement 'SHELXL-97 (Sheldrick, 1997)'
_diffrn_ambient_temperature 123(2)
_diffrn_measured_fraction_theta_full 0.998
_diffrn_measured_fraction_theta_max 0.998
_diffrn_measurement_device_type 'Oxford Diffraction Gemini S'
_diffrn_measurement_method 'omega scans'
_diffrn_radiation_monochromator graphite
_diffrn_radiation_source 'fine-focus sealed tube'
_diffrn_radiation_type MoK\a
_diffrn_radiation_wavelength 0.71073
_diffrn_reflns_av_R_equivalents 0.0184
_diffrn_reflns_av_sigmaI/netI 0.0324
_diffrn_reflns_limit_h_max 13
_diffrn_reflns_limit_h_min -13
_diffrn_reflns_limit_k_max 15
_diffrn_reflns_limit_k_min -15
_diffrn_reflns_limit_l_max 14
_diffrn_reflns_limit_l_min -14
_diffrn_reflns_number 11122
_diffrn_reflns_theta_full 26.99
_diffrn_reflns_theta_max 26.99
_diffrn_reflns_theta_min 2.82
_exptl_absorpt_coefficient_mu 0.089
_exptl_absorpt_correction_T_max 1.00000
_exptl_absorpt_correction_T_min 0.97925
_exptl_absorpt_correction_type multi-scan
_exptl_absorpt_process_details
;
CrysAlisPro, Oxford Diffraction Ltd.,
Version 1.171.33.55 (release 05-01-2010 CrysAlis171 .NET)
(compiled Jan  5 2010,16:28:46)
Empirical absorption correction using spherical harmonics,
 implemented in SCALE3 ABSPACK scaling algorithm.
;
_exptl_crystal_colour colourless
_exptl_crystal_density_diffrn 1.271
_exptl_crystal_density_method 'not measured'
_exptl_crystal_description block
_exptl_crystal_F_000 552
_exptl_crystal_size_max 0.30
_exptl_crystal_size_mid 0.24
_exptl_crystal_size_min 0.17
_refine_diff_density_max 0.153
_refine_diff_density_min -0.142
_refine_ls_abs_structure_details 'Flack H D (1983), Acta Cryst. A39, 876-881'
_refine_ls_abs_structure_Flack 1.1(5)
_refine_ls_extinction_method none
_refine_ls_goodness_of_fit_ref 1.023
_refine_ls_hydrogen_treatment mixed
_refine_ls_matrix_type full
_refine_ls_number_parameters 375
_refine_ls_number_reflns 5818
_refine_ls_number_restraints 1
_refine_ls_restrained_S_all 1.023
_refine_ls_R_factor_all 0.0344
_refine_ls_R_factor_gt 0.0293
_refine_ls_shift/su_max 0.001
_refine_ls_shift/su_mean 0.000
_refine_ls_structure_factor_coef Fsqd
_refine_ls_weighting_details 'calc w=1/[\s^2^(Fo^2^)+(0.0356P)^2^+0.0000P] where P=(Fo^2^+2Fc^2^)/3'
_refine_ls_weighting_scheme calc
_refine_ls_wR_factor_gt 0.0637
_refine_ls_wR_factor_ref 0.0648
_reflns_number_gt 5191
_reflns_number_total 5818
_reflns_threshold_expression I>2/s(I)
_cod_data_source_file ry5045.cif
_cod_data_source_block tyrbz
_cod_original_sg_symbol_H-M P21
_cod_database_code 2105220

loop_
_symmetry_equiv_pos_as_xyz
'x, y, z'
'-x, y+1/2, -z'

loop_
_atom_site_type_symbol
_atom_site_label
_atom_site_fract_x
_atom_site_fract_y
_atom_site_fract_z
_atom_site_U_iso_or_equiv
_atom_site_adp_type
_atom_site_calc_flag
_atom_site_refinement_flags
_atom_site_occupancy
_atom_site_symmetry_multiplicity
O O1 -0.37562(10) -0.26261(8) -0.20521(9) 0.0254(2) Uani d . 1 1
O O2 0.12790(10) -0.15058(8) -0.18087(9) 0.0253(2) Uani d . 1 1
O O3 -0.61552(9) -0.17626(7) -1.09500(9) 0.0255(2) Uani d . 1 1
O O4 -0.65176(9) -0.35718(7) -1.07578(9) 0.0235(2) Uani d . 1 1
O O5 -0.13358(9) -0.07280(7) -1.03693(9) 0.0248(2) Uani d . 1 1
O O6 -0.11844(9) -0.25047(7) -1.08782(8) 0.0246(2) Uani d . 1 1
N N1 -0.58629(11) -0.53244(10) -0.89147(11) 0.0190(2) Uani d . 1 1
N N2 -0.07273(12) 0.11320(10) -0.87388(10) 0.0191(2) Uani d . 1 1
C C1 -0.47276(14) -0.46539(11) -0.53032(13) 0.0245(3) Uani d . 1 1
C C2 -0.55218(13) -0.45771(12) -0.45691(13) 0.0271(3) Uani d . 1 1
H H2 -0.6303 -0.5010 -0.4806 0.032 Uiso calc R 1 1
C C3 -0.52161(13) -0.38897(12) -0.35003(13) 0.0255(3) Uani d . 1 1
H H3 -0.5786 -0.3847 -0.3021 0.031 Uiso calc R 1 1
C C4 -0.40638(13) -0.32612(10) -0.31344(12) 0.0201(3) Uani d . 1 1
C C5 -0.32648(13) -0.33059(11) -0.38660(12) 0.0216(3) Uani d . 1 1
H H5 -0.2495 -0.2859 -0.3639 0.026 Uiso calc R 1 1
C C6 -0.35878(13) -0.40048(11) -0.49346(13) 0.0246(3) Uani d . 1 1
H H6 -0.3024 -0.4041 -0.5421 0.030 Uiso calc R 1 1
C C7 -0.51171(15) -0.53879(11) -0.64883(13) 0.0301(3) Uani d . 1 1
H H7A -0.4397 -0.5917 -0.6417 0.036 Uiso calc R 1 1
H H7B -0.5911 -0.5822 -0.6549 0.036 Uiso calc R 1 1
C C8 -0.53944(14) -0.46919(11) -0.76783(12) 0.0244(3) Uani d . 1 1
H H8A -0.6067 -0.4130 -0.7699 0.029 Uiso calc R 1 1
H H8B -0.4581 -0.4288 -0.7618 0.029 Uiso calc R 1 1
C C9 -0.03263(12) -0.04307(11) -0.56220(12) 0.0216(3) Uani d . 1 1
C C10 -0.08662(13) -0.01336(12) -0.47103(13) 0.0240(3) Uani d . 1 1
H H10 -0.1616 0.0338 -0.4957 0.029 Uiso calc R 1 1
C C11 -0.03415(13) -0.05061(11) -0.34431(13) 0.0240(3) Uani d . 1 1
H H11 -0.0744 -0.0309 -0.2840 0.029 Uiso calc R 1 1
C C12 0.07768(13) -0.11692(11) -0.30669(12) 0.0198(3) Uani d . 1 1
C C13 0.13400(14) -0.14624(11) -0.39629(14) 0.0262(3) Uani d . 1 1
H H13 0.2107 -0.1914 -0.3710 0.031 Uiso calc R 1 1
C C14 0.07879(14) -0.10998(12) -0.52258(13) 0.0277(3) Uani d . 1 1
H H14 0.1178 -0.1313 -0.5834 0.033 Uiso calc R 1 1
C C15 -0.09381(13) -0.00549(12) -0.70127(12) 0.0249(3) Uani d . 1 1
H H15A -0.1024 -0.0702 -0.7589 0.030 Uiso calc R 1 1
H H15B -0.1832 0.0238 -0.7164 0.030 Uiso calc R 1 1
C C16 -0.01248(13) 0.08365(11) -0.73442(12) 0.0201(3) Uani d . 1 1
H H16A -0.0082 0.1505 -0.6810 0.024 Uiso calc R 1 1
H H16B 0.0783 0.0563 -0.7155 0.024 Uiso calc R 1 1
C C17 -0.44619(12) -0.28221(10) -0.94419(12) 0.0195(3) Uani d . 1 1
C C18 -0.40839(13) -0.20874(11) -0.84097(13) 0.0239(3) Uani d . 1 1
H H18 -0.4632 -0.1475 -0.8398 0.029 Uiso calc R 1 1
C C19 -0.29025(14) -0.22493(13) -0.73925(14) 0.0311(3) Uani d . 1 1
H H19 -0.2661 -0.1767 -0.6667 0.037 Uiso calc R 1 1
C C20 -0.20756(14) -0.31141(13) -0.74349(14) 0.0315(4) Uani d . 1 1
H H20 -0.1262 -0.3218 -0.6745 0.038 Uiso calc R 1 1
C C21 -0.24345(13) -0.38241(13) -0.84795(14) 0.0299(3) Uani d . 1 1
H H21 -0.1856 -0.4404 -0.8518 0.036 Uiso calc R 1 1
C C22 -0.36362(13) -0.36961(11) -0.94741(13) 0.0237(3) Uani d . 1 1
H H22 -0.3894 -0.4204 -1.0176 0.028 Uiso calc R 1 1
C C23 -0.58065(12) -0.27145(11) -1.04686(12) 0.0195(3) Uani d . 1 1
C C24 0.05685(12) -0.17619(11) -0.91267(12) 0.0194(3) Uani d . 1 1
C C25 0.08565(13) -0.27357(11) -0.84036(13) 0.0227(3) Uani d . 1 1
H H25 0.0237 -0.3327 -0.8607 0.027 Uiso calc R 1 1
C C26 0.20444(13) -0.28482(12) -0.73865(14) 0.0272(3) Uani d . 1 1
H H26 0.2222 -0.3507 -0.6881 0.033 Uiso calc R 1 1
C C27 0.29715(13) -0.20075(12) -0.71032(14) 0.0292(3) Uani d . 1 1
H H27 0.3789 -0.2092 -0.6414 0.035 Uiso calc R 1 1
C C28 0.27013(13) -0.10410(12) -0.78299(14) 0.0296(3) Uani d . 1 1
H H28 0.3340 -0.0465 -0.7644 0.036 Uiso calc R 1 1
C C29 0.14970(13) -0.09098(11) -0.88332(13) 0.0238(3) Uani d . 1 1
H H29 0.1309 -0.0239 -0.9317 0.029 Uiso calc R 1 1
C C30 -0.07473(12) -0.16465(11) -1.02090(12) 0.0196(3) Uani d . 1 1
H H3N -0.5259(16) -0.5836(14) -0.8953(14) 0.033(4) Uiso d . 1 1
H H4N -0.0862(15) 0.0557(14) -0.9277(15) 0.029(4) Uiso d . 1 1
H H6N -0.1575(17) 0.1413(13) -0.8931(15) 0.029(4) Uiso d . 1 1
H H2N -0.6011(15) -0.4824(14) -0.9624(15) 0.036(4) Uiso d . 1 1
H H2H 0.2169(19) -0.1613(16) -0.1573(17) 0.052(5) Uiso d . 1 1
H H1N -0.6677(17) -0.5680(14) -0.9009(15) 0.036(4) Uiso d . 1 1
H H5N -0.0184(16) 0.1625(14) -0.8973(15) 0.034(5) Uiso d . 1 1
H H1H -0.2840(19) -0.2495(18) -0.1708(17) 0.058(6) Uiso d . 1 1

loop_
_atom_site_aniso_label
_atom_site_aniso_U_11
_atom_site_aniso_U_22
_atom_site_aniso_U_33
_atom_site_aniso_U_12
_atom_site_aniso_U_13
_atom_site_aniso_U_23
O1 0.0267(5) 0.0272(5) 0.0192(5) 0.0049(4) 0.0042(4) -0.0051(4)
O2 0.0225(5) 0.0302(5) 0.0213(5) -0.0003(4) 0.0054(4) 0.0066(4)
O3 0.0217(5) 0.0208(5) 0.0301(5) -0.0005(4) 0.0046(4) 0.0077(4)
O4 0.0207(5) 0.0209(5) 0.0244(5) -0.0030(4) 0.0025(4) 0.0014(4)
O5 0.0229(5) 0.0212(5) 0.0258(5) 0.0038(4) 0.0031(4) -0.0046(4)
O6 0.0226(5) 0.0218(5) 0.0250(5) 0.0002(4) 0.0031(4) -0.0077(4)
N1 0.0198(6) 0.0169(5) 0.0195(6) 0.0006(5) 0.0062(5) -0.0006(5)
N2 0.0211(6) 0.0156(6) 0.0191(6) 0.0011(5) 0.0052(5) 0.0005(5)
C1 0.0308(7) 0.0175(6) 0.0190(7) 0.0022(6) 0.0013(6) 0.0014(6)
C2 0.0198(7) 0.0266(7) 0.0286(8) -0.0021(6) 0.0011(6) 0.0014(6)
C3 0.0194(6) 0.0314(8) 0.0243(7) 0.0045(6) 0.0059(5) 0.0016(6)
C4 0.0226(7) 0.0163(6) 0.0172(6) 0.0067(5) 0.0016(5) 0.0019(5)
C5 0.0215(6) 0.0194(7) 0.0224(7) -0.0010(5) 0.0058(5) -0.0003(6)
C6 0.0303(7) 0.0247(7) 0.0205(7) 0.0025(6) 0.0111(6) 0.0018(6)
C7 0.0403(8) 0.0201(7) 0.0243(7) 0.0000(6) 0.0046(6) -0.0015(6)
C8 0.0346(8) 0.0173(6) 0.0219(7) 0.0008(6) 0.0109(6) -0.0024(6)
C9 0.0202(6) 0.0237(7) 0.0196(7) -0.0044(5) 0.0053(5) 0.0018(6)
C10 0.0160(6) 0.0292(7) 0.0240(7) 0.0029(5) 0.0037(5) 0.0023(6)
C11 0.0206(7) 0.0314(8) 0.0214(7) 0.0018(6) 0.0092(5) -0.0018(6)
C12 0.0192(6) 0.0186(6) 0.0198(6) -0.0033(5) 0.0048(5) 0.0028(5)
C13 0.0253(7) 0.0241(7) 0.0295(7) 0.0079(6) 0.0102(6) 0.0049(6)
C14 0.0308(7) 0.0303(8) 0.0257(7) 0.0043(6) 0.0145(6) 0.0013(6)
C15 0.0217(7) 0.0310(8) 0.0197(7) -0.0041(6) 0.0046(6) 0.0035(6)
C16 0.0207(6) 0.0199(6) 0.0179(6) -0.0005(5) 0.0046(5) -0.0007(5)
C17 0.0178(6) 0.0197(7) 0.0209(6) -0.0037(5) 0.0069(5) 0.0055(5)
C18 0.0246(7) 0.0204(7) 0.0271(7) -0.0039(6) 0.0097(6) 0.0020(6)
C19 0.0301(8) 0.0337(8) 0.0251(7) -0.0145(7) 0.0043(6) 0.0000(7)
C20 0.0186(7) 0.0414(9) 0.0285(8) -0.0062(7) 0.0009(6) 0.0124(7)
C21 0.0204(7) 0.0325(8) 0.0363(8) 0.0037(6) 0.0093(6) 0.0132(7)
C22 0.0226(7) 0.0228(7) 0.0260(7) -0.0006(6) 0.0090(6) 0.0050(6)
C23 0.0192(6) 0.0211(7) 0.0190(6) -0.0004(5) 0.0077(5) 0.0015(6)
C24 0.0189(6) 0.0217(7) 0.0177(6) 0.0005(5) 0.0066(5) -0.0063(5)
C25 0.0205(6) 0.0234(7) 0.0247(7) -0.0015(5) 0.0087(5) -0.0040(6)
C26 0.0273(7) 0.0296(8) 0.0248(7) 0.0058(6) 0.0094(6) 0.0023(6)
C27 0.0195(7) 0.0382(9) 0.0256(7) 0.0054(6) 0.0027(6) -0.0082(7)
C28 0.0208(7) 0.0301(8) 0.0370(8) -0.0043(6) 0.0090(6) -0.0132(7)
C29 0.0234(7) 0.0190(7) 0.0296(7) 0.0002(5) 0.0102(6) -0.0045(6)
C30 0.0193(6) 0.0220(7) 0.0179(6) -0.0002(5) 0.0071(5) -0.0025(6)

loop_
_atom_type_symbol
_atom_type_description
_atom_type_scat_dispersion_real
_atom_type_scat_dispersion_imag
_atom_type_scat_source
O O 0.0106 0.0060 'International Tables Vol C Tables 4.2.6.8 and 6.1.1.4'
N N 0.0061 0.0033 'International Tables Vol C Tables 4.2.6.8 and 6.1.1.4'
C C 0.0033 0.0016 'International Tables Vol C Tables 4.2.6.8 and 6.1.1.4'
H H 0.0000 0.0000 'International Tables Vol C Tables 4.2.6.8 and 6.1.1.4'

loop_
_geom_angle_atom_site_label_1
_geom_angle_atom_site_label_2
_geom_angle_atom_site_label_3
_geom_angle
C4 O1 H1H 110.1(12)
C12 O2 H2H 109.4(12)
C8 N1 H3N 111.7(10)
C8 N1 H2N 109.7(10)
H3N N1 H2N 107.5(14)
C8 N1 H1N 109.3(9)
H3N N1 H1N 110.3(14)
H2N N1 H1N 108.2(13)
C16 N2 H4N 114.6(10)
C16 N2 H6N 111.0(9)
H4N N2 H6N 102.3(14)
C16 N2 H5N 110.5(10)
H4N N2 H5N 106.0(14)
H6N N2 H5N 112.1(14)
C2 C1 C6 117.65(12)
C2 C1 C7 120.57(13)
C6 C1 C7 121.75(13)
C1 C2 C3 122.17(13)
C1 C2 H2 118.9
C3 C2 H2 118.9
C2 C3 C4 119.39(13)
C2 C3 H3 120.3
C4 C3 H3 120.3
O1 C4 C5 121.99(12)
O1 C4 C3 118.40(12)
C5 C4 C3 119.61(12)
C4 C5 C6 120.05(12)
C4 C5 H5 120.0
C6 C5 H5 120.0
C5 C6 C1 121.09(13)
C5 C6 H6 119.5
C1 C6 H6 119.5
C8 C7 C1 110.18(11)
C8 C7 H7A 109.6
C1 C7 H7A 109.6
C8 C7 H7B 109.6
C1 C7 H7B 109.6
H7A C7 H7B 108.1
N1 C8 C7 114.87(11)
N1 C8 H8A 108.6
C7 C8 H8A 108.6
N1 C8 H8B 108.6
C7 C8 H8B 108.6
H8A C8 H8B 107.5
C10 C9 C14 117.81(12)
C10 C9 C15 121.29(12)
C14 C9 C15 120.90(12)
C9 C10 C11 121.79(12)
C9 C10 H10 119.1
C11 C10 H10 119.1
C12 C11 C10 119.39(13)
C12 C11 H11 120.3
C10 C11 H11 120.3
O2 C12 C13 122.58(12)
O2 C12 C11 117.85(12)
C13 C12 C11 119.56(12)
C14 C13 C12 120.14(12)
C14 C13 H13 119.9
C12 C13 H13 119.9
C13 C14 C9 121.29(13)
C13 C14 H14 119.4
C9 C14 H14 119.4
C16 C15 C9 111.98(11)
C16 C15 H15A 109.2
C9 C15 H15A 109.2
C16 C15 H15B 109.2
C9 C15 H15B 109.2
H15A C15 H15B 107.9
N2 C16 C15 109.88(10)
N2 C16 H16A 109.7
C15 C16 H16A 109.7
N2 C16 H16B 109.7
C15 C16 H16B 109.7
H16A C16 H16B 108.2
C18 C17 C22 119.82(12)
C18 C17 C23 119.52(11)
C22 C17 C23 120.51(12)
C17 C18 C19 119.88(13)
C17 C18 H18 120.1
C19 C18 H18 120.1
C20 C19 C18 120.08(13)
C20 C19 H19 120.0
C18 C19 H19 120.0
C21 C20 C19 119.94(13)
C21 C20 H20 120.0
C19 C20 H20 120.0
C20 C21 C22 120.34(14)
C20 C21 H21 119.8
C22 C21 H21 119.8
C21 C22 C17 119.85(13)
C21 C22 H22 120.1
C17 C22 H22 120.1
O4 C23 O3 124.69(11)
O4 C23 C17 117.72(11)
O3 C23 C17 117.55(11)
C25 C24 C29 119.23(12)
C25 C24 C30 119.40(11)
C29 C24 C30 121.37(12)
C26 C25 C24 120.34(12)
C26 C25 H25 119.8
C24 C25 H25 119.8
C27 C26 C25 120.44(13)
C27 C26 H26 119.8
C25 C26 H26 119.8
C26 C27 C28 119.63(12)
C26 C27 H27 120.2
C28 C27 H27 120.2
C27 C28 C29 120.30(13)
C27 C28 H28 119.8
C29 C28 H28 119.8
C24 C29 C28 120.04(13)
C24 C29 H29 120.0
C28 C29 H29 120.0
O5 C30 O6 124.69(11)
O5 C30 C24 118.91(11)
O6 C30 C24 116.39(11)

loop_
_geom_bond_atom_site_label_1
_geom_bond_atom_site_label_2
_geom_bond_distance
O1 C4 1.3603(16)
O1 H1H 0.945(19)
O2 C12 1.3666(15)
O2 H2H 0.917(19)
O3 C23 1.2632(16)
O4 C23 1.2600(16)
O5 C30 1.2572(15)
O6 C30 1.2616(15)
N1 C8 1.4905(16)
N1 H3N 0.912(17)
N1 H2N 0.958(17)
N1 H1N 0.955(18)
N2 C16 1.4926(16)
N2 H4N 0.891(17)
N2 H6N 0.932(17)
N2 H5N 0.937(17)
C1 C2 1.383(2)
C1 C6 1.3972(19)
C1 C7 1.5133(19)
C2 C3 1.385(2)
C2 H2 0.9500
C3 C4 1.3945(18)
C3 H3 0.9500
C4 C5 1.3833(18)
C5 C6 1.3923(19)
C5 H5 0.9500
C6 H6 0.9500
C7 C8 1.5000(19)
C7 H7A 0.9900
C7 H7B 0.9900
C8 H8A 0.9900
C8 H8B 0.9900
C9 C10 1.3834(19)
C9 C14 1.3894(19)
C9 C15 1.5153(17)
C10 C11 1.3898(19)
C10 H10 0.9500
C11 C12 1.3886(18)
C11 H11 0.9500
C12 C13 1.3843(19)
C13 C14 1.3838(19)
C13 H13 0.9500
C14 H14 0.9500
C15 C16 1.5152(18)
C15 H15A 0.9900
C15 H15B 0.9900
C16 H16A 0.9900
C16 H16B 0.9900
C17 C18 1.3877(19)
C17 C22 1.3908(19)
C17 C23 1.5064(17)
C18 C19 1.3900(19)
C18 H18 0.9500
C19 C20 1.386(2)
C19 H19 0.9500
C20 C21 1.379(2)
C20 H20 0.9500
C21 C22 1.3873(18)
C21 H21 0.9500
C22 H22 0.9500
C24 C25 1.3909(19)
C24 C29 1.3935(18)
C24 C30 1.5126(17)
C25 C26 1.3873(18)
C25 H25 0.9500
C26 C27 1.383(2)
C26 H26 0.9500
C27 C28 1.385(2)
C27 H27 0.9500
C28 C29 1.3941(19)
C28 H28 0.9500
C29 H29 0.9500

loop_
_geom_torsion_atom_site_label_1
_geom_torsion_atom_site_label_2
_geom_torsion_atom_site_label_3
_geom_torsion_atom_site_label_4
_geom_torsion
C6 C1 C2 C3 -0.2(2)
C7 C1 C2 C3 -178.10(13)
C1 C2 C3 C4 -0.8(2)
C2 C3 C4 O1 -177.40(12)
C2 C3 C4 C5 2.03(19)
O1 C4 C5 C6 177.17(12)
C3 C4 C5 C6 -2.24(18)
C4 C5 C6 C1 1.24(19)
C2 C1 C6 C5 0.0(2)
C7 C1 C6 C5 177.87(12)
C2 C1 C7 C8 114.24(15)
C6 C1 C7 C8 -63.58(18)
C1 C7 C8 N1 -176.67(12)
C14 C9 C10 C11 -1.5(2)
C15 C9 C10 C11 177.65(13)
C9 C10 C11 C12 1.8(2)
C10 C11 C12 O2 178.95(12)
C10 C11 C12 C13 -0.95(19)
O2 C12 C13 C14 179.86(13)
C11 C12 C13 C14 -0.2(2)
C12 C13 C14 C9 0.6(2)
C10 C9 C14 C13 0.2(2)
C15 C9 C14 C13 -178.89(13)
C10 C9 C15 C16 107.24(15)
C14 C9 C15 C16 -73.68(16)
C9 C15 C16 N2 176.86(11)
C22 C17 C18 C19 -2.1(2)
C23 C17 C18 C19 173.41(12)
C17 C18 C19 C20 2.8(2)
C18 C19 C20 C21 -0.9(2)
C19 C20 C21 C22 -1.7(2)
C20 C21 C22 C17 2.4(2)
C18 C17 C22 C21 -0.5(2)
C23 C17 C22 C21 -175.99(12)
C18 C17 C23 O4 -128.30(13)
C22 C17 C23 O4 47.22(17)
C18 C17 C23 O3 49.60(18)
C22 C17 C23 O3 -134.89(13)
C29 C24 C25 C26 1.2(2)
C30 C24 C25 C26 -178.42(12)
C24 C25 C26 C27 -1.9(2)
C25 C26 C27 C28 0.9(2)
C26 C27 C28 C29 0.7(2)
C25 C24 C29 C28 0.38(19)
C30 C24 C29 C28 -179.99(12)
C27 C28 C29 C24 -1.3(2)
C25 C24 C30 O5 139.91(13)
C29 C24 C30 O5 -39.72(18)
C25 C24 C30 O6 -38.91(18)
C29 C24 C30 O6 141.46(13)

loop_
_cod_related_entry_id
_cod_related_entry_database
_cod_related_entry_code
1 ChemSpider 30654578
